data_7046056
loop_
_publ_author_name
'Cundari, Thomas R.'
'Jacobs, Brian P.'
'MacMillan, Samantha N.'
'Wolczanski, Peter T.'

_publ_section_title
;
 Dispersion forces play a role in (Me<sub>2</sub>IPr)Fe([double bond,
 length as m-dash]NAd)R<sub>2</sub> (Ad = adamantyl; R = <sup>neo</sup>Pe,
 1-nor) insertions and Fe-R bond dissociation enthalpies (BDEs).
;
_journal_issue 17
_journal_name_full 'Dalton transactions (Cambridge, England : 2003)'
_journal_page_first 6025
_journal_page_last 6030
_journal_paper_doi 10.1039/c7dt04145d
_journal_volume 47
_journal_year 2018
_chemical_formula_moiety 'C28 H44 Li4'
_chemical_formula_sum 'C28 H44 Li4'
_chemical_formula_weight 408.39
_space_group_crystal_system monoclinic
_space_group_IT_number 4
_space_group_name_Hall 'P 2yb'
_space_group_name_H-M_alt 'P 1 21 1'
_symmetry_space_group_name_Hall 'P 2yb'
_symmetry_space_group_name_H-M 'P 1 21 1'
_atom_sites_solution_hydrogens geom
_atom_sites_solution_primary dual
_audit_creation_date 2017-10-26
_audit_creation_method
;
Olex2 1.2-ac3
(compiled 2016.08.26 svn.r3337 for Rigaku Oxford Diffraction, GUI svn.r5221)
;
_audit_update_record
;
2017-11-02 deposited with the CCDC.
2018-04-16 downloaded from the CCDC.
;
_cell_angle_alpha 90
_cell_angle_beta 90.162(2)
_cell_angle_gamma 90
_cell_formula_units_Z 2
_cell_length_a 10.3771(2)
_cell_length_b 10.1982(2)
_cell_length_c 11.7698(2)
_cell_measurement_reflns_used 23189
_cell_measurement_temperature 100.00(10)
_cell_measurement_theta_max 77.6130
_cell_measurement_theta_min 3.7670
_cell_volume 1245.57(4)
_computing_cell_refinement 'CrysAlisPro 1.171.39.27b (Rigaku OD, 2015)'
_computing_data_collection 'CrysAlisPro 1.171.39.27b (Rigaku OD, 2015)'
_computing_data_reduction 'CrysAlisPro 1.171.39.27b (Rigaku OD, 2015)'
_computing_molecular_graphics 'Olex2 (Dolomanov et al., 2009)'
_computing_publication_material 'Olex2 (Dolomanov et al., 2009)'
_computing_structure_refinement 'ShelXL (Sheldrick, 2015)'
_computing_structure_solution 'ShelXT (Sheldrick, 2015)'
_diffrn_ambient_environment N~2~
_diffrn_ambient_temperature 100.00(10)
_diffrn_detector 'CCD plate'
_diffrn_detector_type HyPix
_diffrn_measured_fraction_theta_full 1.000
_diffrn_measured_fraction_theta_max 0.996
_diffrn_measurement_details
;
List of Runs (angles in degrees, time in seconds):

  # Type    Start    End  Width  t~exp~   \w     \q     \k     \f   Frames
#--------------------------------------------------------------------------
  1  \w    -80.00  24.00   0.50    1.00    --  -47.80  99.00  96.00  208
  2  \w    104.00 178.00   0.50    3.00    --  107.75  99.00  96.00  148
  3  \w    153.00 178.00   0.50    3.00    --  107.75  61.00   0.00   50
  4  \w     97.00 151.00   0.50    3.00    --  107.75  45.00 -60.00  108
  5  \w     95.00 122.00   0.50    3.00    --  107.75  61.00   0.00   54
  6  \w     42.00 119.00   0.50    3.00    --  107.75 -45.00  90.00  154
  7  \w     36.00 126.00   0.50    3.00    --  107.75 -67.00  82.00  180
  8  \w     37.00  97.00   0.50    3.00    --  107.75 -94.00  60.00  120
  9  \w     37.00 118.00   0.50    3.00    --  107.75 -45.00-150.00  162
 10  \w   -119.00 -70.00   0.50    1.00    --  -47.80-125.00-150.00   98
 11  \w   -157.00 -71.00   0.50    3.00    --  -86.25 -61.00-135.00  172
 12  \w   -119.00 -70.00   0.50    1.00    --  -47.80-125.00  60.00   98
 13  \w   -119.00 -70.00   0.50    1.00    --  -47.80-125.00 150.00   98
 14  \w     50.00 104.00   0.50    3.00    --  107.75 -62.00-134.00  108
 15  \w    -69.00 -42.00   0.50    1.00    --  -48.05 -37.00   0.00   54
 16  \w   -116.00 -78.00   0.50    1.00    --  -48.05 -37.00   0.00   76
 17  \w    -73.00 -38.00   0.50    1.00    --  -48.05 -37.00  60.00   70
 18  \w     26.00  88.00   0.50    1.00    --   48.05  77.00 150.00  124
 19  \w     38.00  74.00   0.50    1.00    --   48.05  37.00-150.00   72
 20  \w     28.00  77.00   0.50    1.00    --   48.05  77.00  60.00   98
 21  \w     84.00 111.00   0.50    1.00    --   48.05  77.00-150.00   54
 22  \w     26.00  66.00   0.50    1.00    --   48.05  77.00  30.00   80
 23  \w     26.00  76.00   0.50    1.00    --   48.05  77.00 120.00  100
 24  \w     32.00  94.00   0.50    1.00    --   48.05-125.00 -90.00  124
 25  \w     26.00  77.00   0.50    1.00    --   48.05  77.00-150.00  102
 26  \w     35.00  73.00   0.50    1.00    --   48.05  57.00-150.00   76
 27  \w     26.00  61.00   0.50    1.00    --   48.05  77.00 -90.00   70
 28  \w     26.00  65.00   0.50    1.00    --   48.05  77.00 -30.00   78
 29  \w     41.00  92.00   0.50    1.00    --   48.05  19.00-180.00  102
 30  \w    -92.00 -66.00   0.50    3.00    --  -86.25 -72.00 124.31   52
 31  \w    -90.00 -64.00   0.50    3.00    --  -86.25 -77.00-120.00   52
 32  \w    -93.00 -67.00   0.50    3.00    --  -86.25 -70.00  63.65   52
 33  \w   -147.00-121.00   0.50    3.00    --  -86.25 -77.00  60.00   52
 34  \w    -90.00 -65.00   0.50    3.00    --  -86.25 -75.00 163.36   50
 35  \w    -92.00 -66.00   0.50    3.00    --  -86.25 -73.00-139.48   52
 36  \w    -90.00 -64.00   0.50    3.00    --  -86.25 -77.00  30.00   52
 37  \w    -89.00 -64.00   0.50    3.00    --  -86.25 -77.00-180.00   50
 38  \w    -90.00 -64.00   0.50    3.00    --  -86.25 -77.00 150.00   52
 39  \w    -91.00 -66.00   0.50    3.00    --  -86.25 -72.00 -82.37   50
 40  \w    -89.00 -64.00   0.50    3.00    --  -86.25 -77.00  60.00   50
 41  \w    -96.00 -70.00   0.50    3.00    --  -86.25 -65.00  -1.80   52
 42  \w   -148.00-123.00   0.50    3.00    --  -86.25 -75.00 163.36   50
 43  \w    -93.00 -67.00   0.50    3.00    --  -86.25 -71.00 -53.80   52
 44  \w    -90.00 -64.00   0.50    3.00    --  -86.25 -77.00 -30.00   52
 45  \w    -91.00 -66.00   0.50    3.00    --  -86.25 -74.00-161.35   50
 46  \w   -155.00-129.00   0.50    3.00    --  -86.25 -77.00-150.00   52
 47  \w    -92.00 -66.00   0.50    3.00    --  -86.25 -79.00 -93.44   52
 48  \w    -89.00 -64.00   0.50    3.00    --  -86.25 -77.00 120.00   50
 49  \w    -91.00 -65.00   0.50    3.00    --  -86.25 -77.00  90.00   52
 50  \w    -94.00 -68.00   0.50    3.00    --  -86.25 -68.00  92.20   52
 51  \w    -90.00 -64.00   0.50    3.00    --  -86.25 -77.00   0.00   52
 52  \w    -93.00 -67.00   0.50    3.00    --  -86.25 -70.00  35.76   52
 53  \w    -91.00 -65.00   0.50    3.00    --  -86.25 -77.00 -60.00   52
 54  \w    -87.00 -62.00   0.50    3.00    --  -86.25 -82.00  -8.82   50
 55  \w    -89.00 -64.00   0.50    3.00    --  -86.25 -77.00-150.00   50
 56  \w     37.00  65.00   0.50    3.00    --  107.75-125.00-120.00   56
 57  \w     95.00 121.00   0.50    3.00    --  107.75  61.00 120.00   52
 58  \w     70.00  96.00   0.50    3.00    --  107.75 -94.00  90.00   52
 59  \w     89.00 131.00   0.50    3.00    --  107.75  77.00-180.00   84
 60  \w     38.00  64.00   0.50    3.00    --  107.75 -94.00  90.00   52
 61  \w     63.00  99.00   0.50    3.00    --  107.75 -94.00-120.00   72
 62  \w    150.00 177.00   0.50    3.00    --  107.75  61.00-150.00   54
 63  \w     83.00 108.00   0.50    3.00    --  107.75 -94.00   0.00   50
 64  \w     95.00 120.00   0.50    3.00    --  107.75  61.00-150.00   50
 65  \w     38.00  78.00   0.50    3.00    --  107.75 -94.00   0.00   80
 66  \w    128.00 164.00   0.50    3.00    --  107.75  77.00 -90.00   72
 67  \w     86.00 145.00   0.50    3.00    --  107.75  77.00   0.00  118
 68  \w     87.00 120.00   0.50    3.00    --  107.75  77.00 -90.00   66
 69  \w     69.00 119.00   0.50    3.00    --  107.75-125.00   0.00  100
 70  \w    135.00 173.00   0.50    3.00    --  107.75  77.00 150.00   76
 71  \w     86.00 144.00   0.50    3.00    --  107.75  77.00  60.00  116
 72  \w    127.00 167.00   0.50    3.00    --  107.75  77.00 -60.00   80
 73  \w     94.00 153.00   0.50    3.00    --  107.75  61.00-120.00  118
 74  \w     55.00 118.00   0.50    3.00    --  107.75-125.00 -90.00  126
 75  \w     78.00 104.00   0.50    3.00    --  107.75 -94.00 120.00   52
 76  \w     94.00 132.00   0.50    3.00    --  107.75  77.00 -30.00   76
 77  \w     86.00 122.00   0.50    3.00    --  107.75  77.00 -60.00   72
 78  \w     40.00  65.00   0.50    3.00    --  107.75 -94.00 120.00   50
 79  \w     86.00 174.00   0.50    3.00    --  107.75  77.00  10.11  176
 80  \w    153.00 178.00   0.50    3.00    --  107.75  61.00-180.00   50
 81  \w     93.00 171.00   0.50    3.00    --  107.75  61.00  60.00  156
 82  \w     93.00 124.00   0.50    3.00    --  107.75  61.00-180.00   62
 83  \w    129.00 154.00   0.50    3.00    --  107.75  77.00  90.00   50
 84  \w    143.00 176.00   0.50    3.00    --  107.75  15.00-150.00   66
 85  \w     86.00 122.00   0.50    3.00    --  107.75  77.00  90.00   72
 86  \w    125.00 167.00   0.50    3.00    --  107.75  77.00 120.00   84
 87  \w     91.00 146.00   0.50    3.00    --  107.75  77.00-150.00  110
 88  \w     86.00 169.00   0.50    3.00    --  107.75  77.00-120.00  166
 89  \w     98.00 130.00   0.50    3.00    --  107.75  15.00-150.00   64
 90  \w     89.00 115.00   0.50    3.00    --  107.75  77.00  30.00   52
 91  \w     74.00 120.00   0.50    3.00    --  107.75-125.00-120.00   92
 92  \w     88.00 118.00   0.50    3.00    --  107.75  77.00 120.00   60
 93  \w     37.00 107.00   0.50    3.00    --  107.75 -94.00  30.00  140
 94  \w    108.00 155.00   0.50    3.00    --  107.75  30.00   0.00   94
 95  \w     94.00 139.00   0.50    3.00    --  107.75  61.00  90.00   90
 96  \w     86.00 122.00   0.50    3.00    --  107.75  77.00 150.00   72
;
_diffrn_measurement_device 'four-circle diffractometer'
_diffrn_measurement_device_type 'XtaLAB Synergy, Dualflex, HyPix'
_diffrn_measurement_method '\w scans'
_diffrn_orient_matrix_type 'CrysAlisPro convention (1999,Acta A55,543-557)'
_diffrn_orient_matrix_UB_11 -0.0979099000
_diffrn_orient_matrix_UB_12 -0.1044299000
_diffrn_orient_matrix_UB_13 -0.0387756000
_diffrn_orient_matrix_UB_21 0.0573549000
_diffrn_orient_matrix_UB_22 -0.0979167000
_diffrn_orient_matrix_UB_23 0.0859079000
_diffrn_orient_matrix_UB_31 -0.0956462000
_diffrn_orient_matrix_UB_32 0.0480597000
_diffrn_orient_matrix_UB_33 0.0909588000
_diffrn_radiation_monochromator mirror
_diffrn_radiation_probe x-ray
_diffrn_radiation_type CuK\a
_diffrn_radiation_wavelength 1.54184
_diffrn_reflns_av_R_equivalents 0.0410
_diffrn_reflns_av_unetI/netI 0.0193
_diffrn_reflns_Laue_measured_fraction_full 1.000
_diffrn_reflns_Laue_measured_fraction_max 0.996
_diffrn_reflns_limit_h_max 13
_diffrn_reflns_limit_h_min -13
_diffrn_reflns_limit_k_max 12
_diffrn_reflns_limit_k_min -12
_diffrn_reflns_limit_l_max 14
_diffrn_reflns_limit_l_min -14
_diffrn_reflns_number 33926
_diffrn_reflns_point_group_measured_fraction_full 1.000
_diffrn_reflns_point_group_measured_fraction_max 0.991
_diffrn_reflns_theta_full 67.684
_diffrn_reflns_theta_max 78.042
_diffrn_reflns_theta_min 3.756
_diffrn_source 'micro-focus sealed X-ray tube'
_diffrn_source_type 'PhotonJet (Cu) X-ray Source'
_exptl_absorpt_coefficient_mu 0.413
_exptl_absorpt_correction_T_max 1.000
_exptl_absorpt_correction_T_min 0.749
_exptl_absorpt_correction_type gaussian
_exptl_absorpt_process_details
;
CrysAlisPro 1.171.39.27b (Rigaku Oxford Diffraction, 2015)
Numerical absorption correction based on gaussian integration over
            a multifaceted crystal model
Empirical absorption correction using spherical harmonics,
 implemented in SCALE3 ABSPACK scaling algorithm.
;
_exptl_crystal_colour 'clear colourless'
_exptl_crystal_density_diffrn 1.089
_exptl_crystal_description block
_exptl_crystal_F_000 448
_exptl_crystal_size_max 0.206
_exptl_crystal_size_mid 0.122
_exptl_crystal_size_min 0.101
_refine_diff_density_max 0.266
_refine_diff_density_min -0.195
_refine_diff_density_rms 0.045
_refine_ls_abs_structure_details
;
 Flack x determined using 2405 quotients [(I+)-(I-)]/[(I+)+(I-)]
 (Parsons, Flack and Wagner, Acta Cryst. B69 (2013) 249-259).
;
_refine_ls_abs_structure_Flack 0.29(16)
_refine_ls_extinction_method none
_refine_ls_goodness_of_fit_ref 1.070
_refine_ls_hydrogen_treatment constr
_refine_ls_matrix_type full
_refine_ls_number_parameters 290
_refine_ls_number_reflns 5229
_refine_ls_number_restraints 1
_refine_ls_restrained_S_all 1.070
_refine_ls_R_factor_all 0.0428
_refine_ls_R_factor_gt 0.0425
_refine_ls_shift/su_max 0.000
_refine_ls_shift/su_mean 0.000
_refine_ls_structure_factor_coef Fsqd
_refine_ls_weighting_details 'w=1/[\s^2^(Fo^2^)+(0.0813P)^2^+0.1594P] where P=(Fo^2^+2Fc^2^)/3'
_refine_ls_weighting_scheme calc
_refine_ls_wR_factor_gt 0.1120
_refine_ls_wR_factor_ref 0.1125
_reflns_Friedel_coverage 0.882
_reflns_Friedel_fraction_full 1.000
_reflns_Friedel_fraction_max 0.986
_reflns_number_gt 5204
_reflns_number_total 5229
_reflns_threshold_expression 'I > 2\s(I)'
_cod_data_source_file c7dt04145d2.cif
_cod_data_source_block rbj4_abs
_cod_depositor_comments 'Adding full bibliography for 7046056--7046058.cif.'
_cod_database_code 7046056
_shelx_shelxl_version_number 2016/6
_chemical_oxdiff_formula C28H44Li4
_chemical_oxdiff_usercomment 'Crystallized from hexane'
_shelx_space_group_comment
;
The symmetry employed for this shelxl refinement is uniquely defined
by the following loop, which should always be used as a source of
symmetry information in preference to the above space-group names.
They are only intended as comments.
;
_reflns_odcompleteness_completeness 99.96
_reflns_odcompleteness_iscentric 1
_reflns_odcompleteness_theta 74.33
_olex2_refinement_description
;
1. Twinned data refinement
 Scales: 0.7641(17) 0.2359(17)
2. Fixed Uiso
 At 1.2 times of:
  All C(H) groups, All C(H,H) groups
3.a Ternary CH refined with riding coordinates:
 C4(H4), C11(H11), C18(H18), C25(H25)
3.b Secondary CH2 refined with riding coordinates:
 C2(H2A,H2B), C3(H3A,H3B), C5(H5A,H5B), C6(H6B,H6A), C7(H7A,H7B), C9(H9A,H9B),
 C10(H10A,H10B), C12(H12A,H12B), C13(H13A,H13B), C14(H14B,H14A), C16(H16B,H16A),
  C17(H17A,H17B), C19(H19A,H19B), C20(H20A,H20B), C21(H21B,H21A), C23(H23B,
 H23A), C24(H24A,H24B), C26(H26A,H26B), C27(H27A,H27B), C28(H28B,H28A)
;
_olex2_submission_special_instructions 'No special instructions were received'
_oxdiff_exptl_absorpt_empirical_details
;
Empirical correction (ABSPACK) includes:
- Absorption correction using spherical harmonics
- Frame scaling
;
_oxdiff_exptl_absorpt_empirical_full_max 1.637
_oxdiff_exptl_absorpt_empirical_full_min 0.743

loop_
_space_group_symop_operation_xyz
'x, y, z'
'-x, y+1/2, -z'

loop_
_atom_site_label
_atom_site_type_symbol
_atom_site_fract_x
_atom_site_fract_y
_atom_site_fract_z
_atom_site_U_iso_or_equiv
_atom_site_adp_type
_atom_site_occupancy
_atom_site_site_symmetry_order
_atom_site_calc_flag
_atom_site_refinement_flags_posn
C1 C 0.2250(2) 0.3212(2) 0.8749(2) 0.0229(5) Uani 1 1 d .
C2 C 0.0755(2) 0.3060(3) 0.8605(2) 0.0284(5) Uani 1 1 d .
H2A H 0.030149 0.382741 0.892922 0.034 Uiso 1 1 calc R
H2B H 0.052202 0.298173 0.779196 0.034 Uiso 1 1 calc R
C3 C 0.0387(3) 0.1780(3) 0.9263(2) 0.0296(5) Uani 1 1 d .
H3A H -0.028156 0.195556 0.984201 0.035 Uiso 1 1 calc R
H3B H 0.007306 0.109222 0.873754 0.035 Uiso 1 1 calc R
C4 C 0.1661(3) 0.1384(3) 0.9816(2) 0.0270(5) Uani 1 1 d .
H4 H 0.170076 0.045110 1.007492 0.032 Uiso 1 1 calc R
C5 C 0.2002(3) 0.2393(3) 1.0731(2) 0.0318(6) Uani 1 1 d .
H5A H 0.271356 0.207676 1.122153 0.038 Uiso 1 1 calc R
H5B H 0.124619 0.259925 1.121042 0.038 Uiso 1 1 calc R
C6 C 0.2427(3) 0.3615(3) 1.0016(2) 0.0293(5) Uani 1 1 d .
H6B H 0.188340 0.438417 1.019871 0.035 Uiso 1 1 calc R
H6A H 0.333823 0.383876 1.017464 0.035 Uiso 1 1 calc R
C7 C 0.2615(2) 0.1735(2) 0.8871(2) 0.0260(5) Uani 1 1 d .
H7A H 0.244881 0.123530 0.816450 0.031 Uiso 1 1 calc R
H7B H 0.352203 0.161271 0.911198 0.031 Uiso 1 1 calc R
C8 C 0.2297(2) 0.3683(3) 0.5707(2) 0.0241(5) Uani 1 1 d .
C9 C 0.0994(3) 0.4385(3) 0.5422(2) 0.0306(5) Uani 1 1 d .
H9A H 0.042063 0.438667 0.609313 0.037 Uiso 1 1 calc R
H9B H 0.115001 0.530396 0.518758 0.037 Uiso 1 1 calc R
C10 C 0.0372(3) 0.3587(4) 0.4426(3) 0.0415(7) Uani 1 1 d .
H10A H -0.044236 0.316541 0.466547 0.050 Uiso 1 1 calc R
H10B H 0.020268 0.415248 0.375863 0.050 Uiso 1 1 calc R
C11 C 0.1410(3) 0.2566(3) 0.4169(3) 0.0341(6) Uani 1 1 d .
H11 H 0.109621 0.178463 0.373608 0.041 Uiso 1 1 calc R
C12 C 0.2555(3) 0.3266(3) 0.3634(2) 0.0327(6) Uani 1 1 d .
H12A H 0.227292 0.388388 0.303473 0.039 Uiso 1 1 calc R
H12B H 0.317309 0.263154 0.330562 0.039 Uiso 1 1 calc R
C13 C 0.3160(3) 0.4011(3) 0.4669(2) 0.0292(5) Uani 1 1 d .
H13A H 0.405547 0.371353 0.480487 0.035 Uiso 1 1 calc R
H13B H 0.316848 0.496769 0.452704 0.035 Uiso 1 1 calc R
C14 C 0.1928(3) 0.2258(3) 0.5365(2) 0.0323(6) Uani 1 1 d .
H14B H 0.268537 0.166855 0.534592 0.039 Uiso 1 1 calc R
H14A H 0.125683 0.188477 0.586598 0.039 Uiso 1 1 calc R
C15 C 0.5271(2) 0.3585(2) 0.7320(2) 0.0234(5) Uani 1 1 d .
C16 C 0.5600(3) 0.2133(3) 0.7035(2) 0.0300(5) Uani 1 1 d .
H16B H 0.566523 0.200830 0.620320 0.036 Uiso 1 1 calc R
H16A H 0.492439 0.153891 0.733101 0.036 Uiso 1 1 calc R
C17 C 0.6922(3) 0.1842(3) 0.7622(3) 0.0388(7) Uani 1 1 d .
H17A H 0.683389 0.116071 0.821574 0.047 Uiso 1 1 calc R
H17B H 0.757396 0.155652 0.706182 0.047 Uiso 1 1 calc R
C18 C 0.7276(3) 0.3164(3) 0.8139(3) 0.0334(6) Uani 1 1 d .
H18 H 0.793028 0.312408 0.876320 0.040 Uiso 1 1 calc R
C19 C 0.7609(3) 0.4103(3) 0.7167(3) 0.0387(6) Uani 1 1 d .
H19A H 0.819995 0.368647 0.661612 0.046 Uiso 1 1 calc R
H19B H 0.800858 0.491884 0.745845 0.046 Uiso 1 1 calc R
C20 C 0.6260(3) 0.4385(3) 0.6617(2) 0.0317(6) Uani 1 1 d .
H20A H 0.605834 0.533284 0.665142 0.038 Uiso 1 1 calc R
H20B H 0.624875 0.410322 0.581198 0.038 Uiso 1 1 calc R
C21 C 0.5948(2) 0.3681(3) 0.8498(2) 0.0276(5) Uani 1 1 d .
H21B H 0.598931 0.459386 0.878103 0.033 Uiso 1 1 calc R
H21A H 0.553567 0.311216 0.907371 0.033 Uiso 1 1 calc R
C22 C 0.3129(2) 0.6343(2) 0.7524(2) 0.0212(4) Uani 1 1 d .
C23 C 0.3566(3) 0.7246(3) 0.6534(2) 0.0285(5) Uani 1 1 d .
H23B H 0.289766 0.727962 0.593243 0.034 Uiso 1 1 calc R
H23A H 0.437839 0.692035 0.619752 0.034 Uiso 1 1 calc R
C24 C 0.3769(3) 0.8637(3) 0.7075(3) 0.0337(6) Uani 1 1 d .
H24A H 0.467812 0.892089 0.701185 0.040 Uiso 1 1 calc R
H24B H 0.320786 0.929879 0.670776 0.040 Uiso 1 1 calc R
C25 C 0.3391(3) 0.8427(2) 0.8312(2) 0.0288(5) Uani 1 1 d .
H25 H 0.373807 0.909508 0.885506 0.035 Uiso 1 1 calc R
C26 C 0.1925(3) 0.8243(2) 0.8346(2) 0.0301(5) Uani 1 1 d .
H26A H 0.147889 0.891990 0.788769 0.036 Uiso 1 1 calc R
H26B H 0.159823 0.827282 0.913484 0.036 Uiso 1 1 calc R
C27 C 0.1751(3) 0.6845(2) 0.7814(2) 0.0266(5) Uani 1 1 d .
H27A H 0.132818 0.624875 0.836168 0.032 Uiso 1 1 calc R
H27B H 0.121427 0.689327 0.711820 0.032 Uiso 1 1 calc R
C28 C 0.3870(3) 0.7009(3) 0.8518(2) 0.0293(5) Uani 1 1 d .
H28B H 0.360232 0.666613 0.926795 0.035 Uiso 1 1 calc R
H28A H 0.481552 0.692913 0.843480 0.035 Uiso 1 1 calc R
Li1 Li 0.1864(4) 0.4601(4) 0.7344(4) 0.0252(8) Uani 1 1 d .
Li2 Li 0.3324(4) 0.2774(4) 0.7161(4) 0.0241(8) Uani 1 1 d .
Li3 Li 0.3839(4) 0.4582(4) 0.8435(4) 0.0249(8) Uani 1 1 d .
Li4 Li 0.3922(4) 0.4852(4) 0.6385(4) 0.0240(8) Uani 1 1 d .

loop_
_atom_site_aniso_label
_atom_site_aniso_U_11
_atom_site_aniso_U_22
_atom_site_aniso_U_33
_atom_site_aniso_U_23
_atom_site_aniso_U_13
_atom_site_aniso_U_12
C1 0.0219(10) 0.0189(10) 0.0279(11) 0.0001(9) 0.0004(9) 0.0013(9)
C2 0.0233(11) 0.0296(13) 0.0323(13) 0.0034(10) 0.0008(10) 0.0022(10)
C3 0.0265(12) 0.0283(12) 0.0339(12) 0.0021(10) 0.0019(10) -0.0013(10)
C4 0.0296(12) 0.0214(11) 0.0301(12) 0.0035(9) 0.0042(10) -0.0008(10)
C5 0.0393(14) 0.0301(13) 0.0260(12) -0.0001(10) 0.0001(10) -0.0001(11)
C6 0.0310(12) 0.0243(11) 0.0327(12) -0.0043(10) 0.0015(10) -0.0019(10)
C7 0.0258(11) 0.0201(11) 0.0321(12) 0.0008(9) 0.0021(10) 0.0004(9)
C8 0.0235(10) 0.0219(10) 0.0269(11) -0.0015(9) -0.0018(9) -0.0008(9)
C9 0.0276(12) 0.0336(13) 0.0306(12) -0.0065(10) -0.0057(10) 0.0029(10)
C10 0.0298(13) 0.0512(18) 0.0436(16) -0.0160(14) -0.0082(12) 0.0037(13)
C11 0.0351(14) 0.0333(14) 0.0338(14) -0.0127(11) -0.0031(11) -0.0025(11)
C12 0.0372(13) 0.0331(14) 0.0277(12) -0.0050(10) -0.0020(11) 0.0002(11)
C13 0.0301(11) 0.0316(13) 0.0260(11) -0.0034(10) -0.0014(10) -0.0022(10)
C14 0.0383(13) 0.0243(12) 0.0344(13) -0.0015(10) -0.0022(11) -0.0037(11)
C15 0.0216(10) 0.0202(10) 0.0284(11) 0.0014(9) -0.0019(9) 0.0019(9)
C16 0.0280(12) 0.0251(12) 0.0369(13) -0.0062(10) -0.0016(10) 0.0033(10)
C17 0.0316(13) 0.0300(13) 0.0548(17) -0.0026(13) -0.0038(13) 0.0097(11)
C18 0.0221(11) 0.0350(14) 0.0429(15) -0.0031(12) -0.0045(11) 0.0052(10)
C19 0.0238(12) 0.0419(15) 0.0503(17) 0.0013(14) 0.0019(12) -0.0023(11)
C20 0.0255(12) 0.0334(14) 0.0364(14) 0.0065(11) -0.0001(11) -0.0001(10)
C21 0.0251(11) 0.0267(12) 0.0312(12) -0.0014(10) -0.0028(10) 0.0038(10)
C22 0.0248(11) 0.0141(9) 0.0246(10) -0.0014(8) -0.0011(9) -0.0003(8)
C23 0.0376(13) 0.0202(11) 0.0278(12) -0.0016(10) 0.0040(10) -0.0009(10)
C24 0.0397(14) 0.0174(10) 0.0441(15) 0.0009(11) 0.0088(12) 0.0003(11)
C25 0.0365(13) 0.0174(11) 0.0325(12) -0.0027(9) -0.0048(11) -0.0004(10)
C26 0.0368(14) 0.0191(11) 0.0343(12) -0.0046(10) 0.0037(10) 0.0016(10)
C27 0.0274(11) 0.0188(10) 0.0336(12) -0.0004(9) 0.0001(10) 0.0000(9)
C28 0.0364(13) 0.0189(11) 0.0326(12) -0.0011(9) -0.0111(11) 0.0006(10)
Li1 0.0231(18) 0.0207(18) 0.032(2) 0.0005(16) -0.0020(16) -0.0010(15)
Li2 0.0239(19) 0.0202(18) 0.028(2) -0.0002(15) 0.0021(16) 0.0034(16)
Li3 0.025(2) 0.022(2) 0.0279(19) -0.0006(15) -0.0033(16) 0.0023(15)
Li4 0.0251(19) 0.0206(19) 0.0264(19) -0.0018(16) -0.0019(16) -0.0005(15)

loop_
_atom_type_symbol
_atom_type_description
_atom_type_scat_dispersion_real
_atom_type_scat_dispersion_imag
_atom_type_scat_source
C C 0.0181 0.0091 'International Tables Vol C Tables 4.2.6.8 and 6.1.1.4'
H H 0.0000 0.0000 'International Tables Vol C Tables 4.2.6.8 and 6.1.1.4'
Li Li 0.0008 0.0003 'International Tables Vol C Tables 4.2.6.8 and 6.1.1.4'

loop_
_exptl_crystal_face_index_h
_exptl_crystal_face_index_k
_exptl_crystal_face_index_l
_exptl_crystal_face_perp_dist
-4 3 5 0.0895
4 -2 -5 0.0852
-1 5 -4 0.0371
-1 4 5 0.0773
6 3 -1 0.0385
-6 -2 2 0.0738
1 6 -4 0.0349
-2 -4 6 0.0874
-4 5 2 0.0626
-5 3 -3 0.0378
-5 -1 -5 0.0838
-5 -4 -1 0.0773
-4 -5 -2 0.0807
-4 -4 3 0.0747
-1 -6 0 0.0923
1 -6 3 0.0733
5 -4 3 0.0627
2 -3 7 0.0682
7 -1 2 0.0531
5 0 5 0.0602

loop_
_geom_angle_atom_site_label_1
_geom_angle_atom_site_label_2
_geom_angle_atom_site_label_3
_geom_angle
C2 C1 Li1 78.77(18)
C2 C1 Li2 112.8(2)
C2 C1 Li3 142.1(2)
C6 C1 C2 104.1(2)
C6 C1 C7 98.0(2)
C6 C1 Li1 124.6(2)
C6 C1 Li2 143.1(2)
C6 C1 Li3 84.66(18)
C7 C1 C2 98.9(2)
C7 C1 Li1 136.9(2)
C7 C1 Li2 76.17(17)
C7 C1 Li3 116.6(2)
Li1 C1 Li2 65.83(17)
Li3 C1 Li1 66.48(17)
Li3 C1 Li2 66.88(17)
C1 C2 H2A 110.6
C1 C2 H2B 110.6
C1 C2 Li1 62.36(16)
H2A C2 H2B 108.7
C3 C2 C1 105.8(2)
C3 C2 H2A 110.6
C3 C2 H2B 110.6
C3 C2 Li1 161.8(2)
Li1 C2 H2A 87.2
Li1 C2 H2B 65.2
C2 C3 H3A 111.2
C2 C3 H3B 111.2
H3A C3 H3B 109.1
C4 C3 C2 102.7(2)
C4 C3 H3A 111.2
C4 C3 H3B 111.2
C3 C4 H4 114.6
C3 C4 C5 108.7(2)
C3 C4 C7 100.9(2)
C5 C4 H4 114.6
C5 C4 C7 101.8(2)
C7 C4 H4 114.6
C4 C5 H5A 111.2
C4 C5 H5B 111.2
C4 C5 C6 102.8(2)
H5A C5 H5B 109.1
C6 C5 H5A 111.2
C6 C5 H5B 111.2
C1 C6 C5 105.8(2)
C1 C6 H6B 110.6
C1 C6 H6A 110.6
C1 C6 Li3 58.22(16)
C5 C6 H6B 110.6
C5 C6 H6A 110.6
C5 C6 Li3 148.9(2)
H6B C6 H6A 108.7
Li3 C6 H6B 100.4
Li3 C6 H6A 60.1
C1 C7 H7A 112.2
C1 C7 H7B 112.2
C1 C7 Li2 64.54(16)
C4 C7 C1 97.73(19)
C4 C7 H7A 112.2
C4 C7 H7B 112.2
C4 C7 Li2 156.1(2)
H7A C7 H7B 109.8
Li2 C7 H7A 64.8
Li2 C7 H7B 90.1
C9 C8 Li1 79.25(18)
C9 C8 Li2 140.3(2)
C9 C8 Li4 119.2(2)
C13 C8 C9 103.5(2)
C13 C8 C14 98.1(2)
C13 C8 Li1 136.1(2)
C13 C8 Li2 114.8(2)
C13 C8 Li4 74.16(17)
C14 C8 C9 99.2(2)
C14 C8 Li1 125.1(2)
C14 C8 Li2 85.76(19)
C14 C8 Li4 141.6(2)
Li1 C8 Li2 66.34(17)
Li1 C8 Li4 67.07(17)
Li4 C8 Li2 65.31(17)
C8 C9 H9A 110.5
C8 C9 H9B 110.5
C8 C9 Li1 61.74(16)
H9A C9 H9B 108.7
C10 C9 C8 106.0(2)
C10 C9 H9A 110.5
C10 C9 H9B 110.5
C10 C9 Li1 153.0(3)
Li1 C9 H9A 58.8
Li1 C9 H9B 96.5
C9 C10 H10A 111.3
C9 C10 H10B 111.3
H10A C10 H10B 109.2
C11 C10 C9 102.3(2)
C11 C10 H10A 111.3
C11 C10 H10B 111.3
C10 C11 H11 114.6
C10 C11 C14 101.7(2)
C12 C11 C10 108.3(3)
C12 C11 H11 114.6
C12 C11 C14 101.7(2)
C14 C11 H11 114.6
C11 C12 H12A 111.3
C11 C12 H12B 111.3
C11 C12 C13 102.6(2)
H12A C12 H12B 109.2
C13 C12 H12A 111.3
C13 C12 H12B 111.3
C8 C13 C12 106.1(2)
C8 C13 H13A 110.5
C8 C13 H13B 110.5
C8 C13 Li4 65.98(16)
C12 C13 H13A 110.5
C12 C13 H13B 110.5
C12 C13 Li4 170.9(2)
H13A C13 H13B 108.7
Li4 C13 H13A 69.9
Li4 C13 H13B 77.3
C8 C14 H14B 112.3
C8 C14 H14A 112.3
C8 C14 Li2 57.82(16)
C11 C14 C8 97.5(2)
C11 C14 H14B 112.3
C11 C14 H14A 112.3
C11 C14 Li2 153.0(2)
H14B C14 H14A 109.9
Li2 C14 H14B 72.7
Li2 C14 H14A 89.1
C16 C15 C21 98.78(19)
C16 C15 Li2 79.94(18)
C16 C15 Li3 135.0(2)
C16 C15 Li4 126.3(2)
C20 C15 C16 103.9(2)
C20 C15 C21 98.3(2)
C20 C15 Li2 139.9(2)
C20 C15 Li3 121.1(2)
C20 C15 Li4 81.11(18)
C21 C15 Li2 120.9(2)
C21 C15 Li3 75.36(17)
C21 C15 Li4 134.0(2)
Li2 C15 Li3 66.82(17)
Li2 C15 Li4 66.01(17)
Li4 C15 Li3 66.55(16)
C15 C16 H16B 110.5
C15 C16 H16A 110.5
C15 C16 C17 106.1(2)
C15 C16 Li2 61.44(15)
H16B C16 H16A 108.7
C17 C16 H16B 110.5
C17 C16 H16A 110.5
C17 C16 Li2 150.1(2)
Li2 C16 H16B 99.4
Li2 C16 H16A 57.3
C16 C17 H17A 111.2
C16 C17 H17B 111.2
H17A C17 H17B 109.1
C18 C17 C16 102.7(2)
C18 C17 H17A 111.2
C18 C17 H17B 111.2
C17 C18 H18 114.8
C17 C18 C19 108.1(3)
C17 C18 C21 101.4(2)
C19 C18 H18 114.8
C19 C18 C21 101.3(2)
C21 C18 H18 114.8
C18 C19 H19A 111.2
C18 C19 H19B 111.2
C18 C19 C20 102.7(2)
H19A C19 H19B 109.1
C20 C19 H19A 111.2
C20 C19 H19B 111.2
C15 C20 C19 106.0(2)
C15 C20 H20A 110.5
C15 C20 H20B 110.5
C15 C20 Li4 60.81(16)
C19 C20 H20A 110.5
C19 C20 H20B 110.5
C19 C20 Li4 161.9(2)
H20A C20 H20B 108.7
Li4 C20 H20A 67.1
Li4 C20 H20B 86.6
C15 C21 H21B 112.2
C15 C21 H21A 112.2
C15 C21 Li3 65.30(16)
C18 C21 C15 97.9(2)
C18 C21 H21B 112.2
C18 C21 H21A 112.2
C18 C21 Li3 162.1(2)
H21B C21 H21A 109.8
Li3 C21 H21B 71.7
Li3 C21 H21A 81.2
C23 C22 C27 103.86(19)
C23 C22 C28 99.28(19)
C23 C22 Li1 125.2(2)
C23 C22 Li3 138.2(2)
C23 C22 Li4 80.90(18)
C27 C22 Li1 74.97(17)
C27 C22 Li3 117.7(2)
C27 C22 Li4 135.19(19)
C28 C22 C27 98.26(19)
C28 C22 Li1 135.4(2)
C28 C22 Li3 80.03(17)
C28 C22 Li4 125.3(2)
Li3 C22 Li1 65.96(17)
Li4 C22 Li1 66.97(17)
Li4 C22 Li3 66.93(17)
C22 C23 H23B 110.6
C22 C23 H23A 110.6
C22 C23 C24 105.7(2)
C22 C23 Li4 60.83(16)
H23B C23 H23A 108.7
C24 C23 H23B 110.6
C24 C23 H23A 110.6
C24 C23 Li4 154.2(2)
Li4 C23 H23B 95.1
Li4 C23 H23A 60.9
C23 C24 H24A 111.1
C23 C24 H24B 111.1
H24A C24 H24B 109.1
C25 C24 C23 103.1(2)
C25 C24 H24A 111.1
C25 C24 H24B 111.1
C24 C25 H25 115.0
C24 C25 C26 107.4(2)
C24 C25 C28 101.4(2)
C26 C25 H25 115.0
C26 C25 C28 101.5(2)
C28 C25 H25 115.0
C25 C26 H26A 111.3
C25 C26 H26B 111.3
C25 C26 C27 102.4(2)
H26A C26 H26B 109.2
C27 C26 H26A 111.3
C27 C26 H26B 111.3
C22 C27 C26 106.4(2)
C22 C27 H27A 110.5
C22 C27 H27B 110.5
C22 C27 Li1 65.37(16)
C26 C27 H27A 110.5
C26 C27 H27B 110.5
C26 C27 Li1 166.2(2)
H27A C27 H27B 108.6
Li1 C27 H27A 65.1
Li1 C27 H27B 83.2
C22 C28 H28B 112.2
C22 C28 H28A 112.2
C22 C28 Li3 61.81(15)
C25 C28 C22 97.64(19)
C25 C28 H28B 112.2
C25 C28 H28A 112.2
C25 C28 Li3 157.4(2)
H28B C28 H28A 109.8
Li3 C28 H28B 71.3
Li3 C28 H28A 85.8
C1 Li1 C2 38.87(11)
C1 Li1 C9 134.4(2)
C1 Li1 C22 109.6(2)
C1 Li1 C27 117.1(2)
C1 Li1 Li2 57.32(16)
C1 Li1 Li3 56.36(16)
C1 Li1 Li4 104.9(2)
C8 Li1 C1 110.3(2)
C8 Li1 C2 110.92(19)
C8 Li1 C9 39.01(12)
C8 Li1 C22 107.6(2)
C8 Li1 C27 129.2(2)
C8 Li1 Li2 57.36(16)
C8 Li1 Li3 106.8(2)
C8 Li1 Li4 56.90(16)
C9 Li1 C2 109.30(19)
C22 Li1 C2 137.3(2)
C22 Li1 C9 112.1(2)
C22 Li1 C27 39.65(11)
C22 Li1 Li2 104.8(2)
C22 Li1 Li3 56.97(16)
C22 Li1 Li4 55.92(16)
C27 Li1 C2 117.2(2)
C27 Li1 C9 106.60(19)
C27 Li1 Li2 143.4(2)
C27 Li1 Li3 85.75(18)
C27 Li1 Li4 92.91(19)
Li2 Li1 C2 81.67(18)
Li2 Li1 C9 94.5(2)
Li2 Li1 Li3 60.58(18)
Li2 Li1 Li4 59.13(18)
Li3 Li1 C2 94.13(19)
Li3 Li1 C9 143.3(2)
Li3 Li1 Li4 60.16(17)
Li4 Li1 C2 139.7(2)
Li4 Li1 C9 84.40(19)
C1 Li2 C7 39.29(11)
C1 Li2 C14 116.27(19)
C1 Li2 C16 126.0(2)
C1 Li2 Li1 56.85(16)
C1 Li2 Li3 55.93(16)
C1 Li2 Li4 105.9(2)
C7 Li2 C14 114.87(19)
C7 Li2 C16 103.34(18)
C7 Li2 Li1 94.1(2)
C7 Li2 Li3 83.38(19)
C8 Li2 C1 108.9(2)
C8 Li2 C7 133.4(2)
C8 Li2 C14 36.42(11)
C8 Li2 C16 121.7(2)
C8 Li2 Li1 56.30(16)
C8 Li2 Li3 105.2(2)
C8 Li2 Li4 57.25(16)
C15 Li2 C1 108.5(2)
C15 Li2 C7 112.4(2)
C15 Li2 C8 110.4(2)
C15 Li2 C14 130.9(2)
C15 Li2 C16 38.62(11)
C15 Li2 Li1 106.3(2)
C15 Li2 Li3 57.38(16)
C15 Li2 Li4 57.14(16)
C16 Li2 C14 115.39(19)
Li1 Li2 C14 83.15(18)
Li1 Li2 C16 144.7(2)
Li1 Li2 Li3 59.78(16)
Li3 Li2 C14 140.4(2)
Li3 Li2 C16 91.68(18)
Li4 Li2 C7 142.6(2)
Li4 Li2 C14 90.77(18)
Li4 Li2 C16 87.83(19)
Li4 Li2 Li1 60.87(17)
Li4 Li2 Li3 60.47(17)
C1 Li3 C6 37.12(11)
C1 Li3 C15 108.2(2)
C1 Li3 C21 116.2(2)
C1 Li3 C22 110.4(2)
C1 Li3 C28 129.7(2)
C1 Li3 Li1 57.16(15)
C1 Li3 Li2 57.19(16)
C1 Li3 Li4 105.6(2)
C15 Li3 C6 129.3(2)
C15 Li3 C21 39.34(11)
C15 Li3 C28 118.0(2)
C15 Li3 Li1 104.9(2)
C15 Li3 Li2 55.80(15)
C15 Li3 Li4 56.07(16)
C21 Li3 C6 110.87(19)
C21 Li3 C28 111.9(2)
C21 Li3 Li1 143.2(2)
C21 Li3 Li2 85.82(18)
C21 Li3 Li4 92.3(2)
C22 Li3 C6 118.2(2)
C22 Li3 C15 107.8(2)
C22 Li3 C21 129.3(2)
C22 Li3 C28 38.16(11)
C22 Li3 Li1 57.07(15)
C22 Li3 Li2 104.1(2)
C22 Li3 Li4 55.99(16)
C28 Li3 C6 111.23(19)
Li1 Li3 C6 84.45(18)
Li1 Li3 C28 91.37(18)
Li1 Li3 Li2 59.63(17)
Li1 Li3 Li4 60.27(17)
Li2 Li3 C6 91.78(19)
Li2 Li3 C28 141.6(2)
Li4 Li3 C6 141.7(2)
Li4 Li3 C28 85.72(19)
Li4 Li3 Li2 58.86(18)
C8 Li4 C13 39.87(12)
C8 Li4 C20 132.8(2)
C8 Li4 C23 116.3(2)
C8 Li4 Li1 56.03(16)
C8 Li4 Li2 57.44(16)
C8 Li4 Li3 105.5(2)
C13 Li4 C20 110.7(2)
C13 Li4 C23 111.9(2)
C13 Li4 Li1 93.85(19)
C13 Li4 Li2 85.24(19)
C13 Li4 Li3 143.7(2)
C15 Li4 C8 110.3(2)
C15 Li4 C13 115.6(2)
C15 Li4 C20 38.08(11)
C15 Li4 C23 129.8(2)
C15 Li4 Li1 105.3(2)
C15 Li4 Li2 56.85(16)
C15 Li4 Li3 57.37(16)
C22 Li4 C8 107.9(2)
C22 Li4 C13 131.2(2)
C22 Li4 C15 110.0(2)
C22 Li4 C20 115.7(2)
C22 Li4 C23 38.28(11)
C22 Li4 Li1 57.11(15)
C22 Li4 Li2 106.5(2)
C22 Li4 Li3 57.08(16)
C23 Li4 C20 109.08(19)
Li1 Li4 C20 141.9(2)
Li1 Li4 C23 86.52(18)
Li2 Li4 C20 92.46(19)
Li2 Li4 C23 143.9(2)
Li2 Li4 Li1 59.99(17)
Li2 Li4 Li3 60.67(18)
Li3 Li4 C20 84.66(18)
Li3 Li4 C23 92.05(19)
Li3 Li4 Li1 59.56(17)

loop_
_geom_bond_atom_site_label_1
_geom_bond_atom_site_label_2
_geom_bond_distance
C1 C2 1.568(3)
C1 C6 1.557(4)
C1 C7 1.560(3)
C1 Li1 2.213(5)
C1 Li2 2.225(5)
C1 Li3 2.193(5)
C2 H2A 0.9900
C2 H2B 0.9900
C2 C3 1.566(4)
C2 Li1 2.450(5)
C3 H3A 0.9900
C3 H3B 0.9900
C3 C4 1.526(4)
C4 H4 1.0000
C4 C5 1.530(4)
C4 C7 1.534(4)
C5 H5A 0.9900
C5 H5B 0.9900
C5 C6 1.568(4)
C6 H6B 0.9900
C6 H6A 0.9900
C6 Li3 2.568(5)
C7 H7A 0.9900
C7 H7B 0.9900
C7 Li2 2.392(5)
C8 C9 1.565(4)
C8 C13 1.553(4)
C8 C14 1.555(3)
C8 Li1 2.190(5)
C8 Li2 2.217(5)
C8 Li4 2.212(5)
C9 H9A 0.9900
C9 H9B 0.9900
C9 C10 1.565(4)
C9 Li1 2.443(5)
C10 H10A 0.9900
C10 H10B 0.9900
C10 C11 1.528(4)
C11 H11 1.0000
C11 C12 1.524(4)
C11 C14 1.538(4)
C12 H12A 0.9900
C12 H12B 0.9900
C12 C13 1.566(4)
C13 H13A 0.9900
C13 H13B 0.9900
C13 Li4 2.330(5)
C14 H14B 0.9900
C14 H14A 0.9900
C14 Li2 2.612(5)
C15 C16 1.556(3)
C15 C20 1.552(4)
C15 C21 1.556(3)
C15 Li2 2.190(5)
C15 Li3 2.230(5)
C15 Li4 2.198(5)
C16 H16B 0.9900
C16 H16A 0.9900
C16 C17 1.563(4)
C16 Li2 2.456(5)
C17 H17A 0.9900
C17 H17B 0.9900
C17 C18 1.523(4)
C18 H18 1.0000
C18 C19 1.532(5)
C18 C21 1.535(4)
C19 H19A 0.9900
C19 H19B 0.9900
C19 C20 1.567(4)
C20 H20A 0.9900
C20 H20B 0.9900
C20 Li4 2.487(5)
C21 H21B 0.9900
C21 H21A 0.9900
C21 Li3 2.375(5)
C22 C23 1.553(3)
C22 C27 1.558(3)
C22 C28 1.554(3)
C22 Li1 2.219(5)
C22 Li3 2.217(5)
C22 Li4 2.189(5)
C23 H23B 0.9900
C23 H23A 0.9900
C23 C24 1.569(4)
C23 Li4 2.476(5)
C24 H24A 0.9900
C24 H24B 0.9900
C24 C25 1.524(4)
C25 H25 1.0000
C25 C26 1.534(4)
C25 C28 1.548(3)
C26 H26A 0.9900
C26 H26B 0.9900
C26 C27 1.567(3)
C27 H27A 0.9900
C27 H27B 0.9900
C27 Li1 2.358(5)
C28 H28B 0.9900
C28 H28A 0.9900
C28 Li3 2.477(5)
Li1 Li2 2.411(6)
Li1 Li3 2.415(6)
Li1 Li4 2.432(6)
Li2 Li3 2.434(6)
Li2 Li4 2.390(6)
Li3 Li4 2.430(6)

loop_
_geom_torsion_atom_site_label_1
_geom_torsion_atom_site_label_2
_geom_torsion_atom_site_label_3
_geom_torsion_atom_site_label_4
_geom_torsion
C1 C2 C3 C4 5.2(3)
C2 C1 C6 C5 66.9(3)
C2 C1 C6 Li3 -142.5(2)
C2 C1 C7 C4 -51.8(2)
C2 C1 C7 Li2 111.4(2)
C2 C3 C4 C5 68.5(3)
C2 C3 C4 C7 -38.1(3)
C3 C4 C5 C6 -73.3(3)
C3 C4 C7 C1 57.0(2)
C3 C4 C7 Li2 16.8(6)
C4 C5 C6 C1 1.7(3)
C4 C5 C6 Li3 -52.0(5)
C5 C4 C7 C1 -55.0(2)
C5 C4 C7 Li2 -95.1(5)
C6 C1 C2 C3 -71.8(3)
C6 C1 C2 Li1 123.1(2)
C6 C1 C7 C4 54.0(2)
C6 C1 C7 Li2 -142.9(2)
C7 C1 C2 C3 28.8(2)
C7 C1 C2 Li1 -136.2(2)
C7 C1 C6 C5 -34.4(2)
C7 C1 C6 Li3 116.2(2)
C7 C4 C5 C6 32.7(3)
C8 C9 C10 C11 -4.0(3)
C9 C8 C13 C12 -67.8(3)
C9 C8 C13 Li4 117.0(2)
C9 C8 C14 C11 51.5(2)
C9 C8 C14 Li2 -140.3(2)
C9 C10 C11 C12 -69.7(3)
C9 C10 C11 C14 36.9(3)
C10 C11 C12 C13 72.9(3)
C10 C11 C14 C8 -56.1(3)
C10 C11 C14 Li2 -78.5(5)
C11 C12 C13 C8 -0.5(3)
C12 C11 C14 C8 55.6(2)
C12 C11 C14 Li2 33.2(6)
C13 C8 C9 C10 71.0(3)
C13 C8 C9 Li1 -135.1(2)
C13 C8 C14 C11 -53.7(2)
C13 C8 C14 Li2 114.5(2)
C14 C8 C9 C10 -29.6(3)
C14 C8 C9 Li1 124.2(2)
C14 C8 C13 C12 33.7(3)
C14 C8 C13 Li4 -141.5(2)
C14 C11 C12 C13 -33.7(3)
C15 C16 C17 C18 -2.9(3)
C16 C15 C20 C19 -68.1(3)
C16 C15 C20 Li4 125.3(2)
C16 C15 C21 C18 51.9(2)
C16 C15 C21 Li3 -134.4(2)
C16 C17 C18 C19 -70.0(3)
C16 C17 C18 C21 36.0(3)
C17 C18 C19 C20 72.1(3)
C17 C18 C21 C15 -55.8(3)
C17 C18 C21 Li3 -74.6(8)
C18 C19 C20 C15 0.0(3)
C18 C19 C20 Li4 40.8(8)
C19 C18 C21 C15 55.5(2)
C19 C18 C21 Li3 36.7(8)
C20 C15 C16 C17 70.4(3)
C20 C15 C16 Li2 -139.1(2)
C20 C15 C21 C18 -53.6(2)
C20 C15 C21 Li3 120.1(2)
C21 C15 C16 C17 -30.4(3)
C21 C15 C16 Li2 120.1(2)
C21 C15 C20 C19 33.1(3)
C21 C15 C20 Li4 -133.4(2)
C21 C18 C19 C20 -34.0(3)
C22 C23 C24 C25 -1.8(3)
C23 C22 C27 C26 -68.6(2)
C23 C22 C27 Li1 123.3(2)
C23 C22 C28 C25 52.3(2)
C23 C22 C28 Li3 -137.6(2)
C23 C24 C25 C26 -71.1(3)
C23 C24 C25 C28 34.9(3)
C24 C25 C26 C27 72.0(2)
C24 C25 C28 C22 -55.1(2)
C24 C25 C28 Li3 -78.3(6)
C25 C26 C27 C22 0.2(3)
C25 C26 C27 Li1 51.6(10)
C26 C25 C28 C22 55.6(2)
C26 C25 C28 Li3 32.3(7)
C27 C22 C23 C24 69.4(2)
C27 C22 C23 Li4 -134.5(2)
C27 C22 C28 C25 -53.3(2)
C27 C22 C28 Li3 116.8(2)
C28 C22 C23 C24 -31.6(3)
C28 C22 C23 Li4 124.6(2)
C28 C22 C27 C26 33.2(2)
C28 C22 C27 Li1 -134.9(2)
C28 C25 C26 C27 -34.0(3)
Li1 C1 C2 C3 165.1(2)
Li1 C1 C6 C5 152.8(2)
Li1 C1 C6 Li3 -56.6(2)
Li1 C1 C7 C4 -134.8(3)
Li1 C1 C7 Li2 28.4(3)
Li1 C2 C3 C4 52.0(7)
Li1 C8 C9 C10 -153.9(3)
Li1 C8 C13 C12 -156.2(3)
Li1 C8 C13 Li4 28.5(3)
Li1 C8 C14 C11 134.7(2)
Li1 C8 C14 Li2 -57.0(2)
Li1 C9 C10 C11 -62.6(6)
Li1 C22 C23 C24 150.6(2)
Li1 C22 C23 Li4 -53.3(2)
Li1 C22 C27 C26 168.1(2)
Li1 C22 C28 C25 -130.3(3)
Li1 C22 C28 Li3 39.8(3)
Li2 C1 C2 C3 107.5(2)
Li2 C1 C2 Li1 -57.6(2)
Li2 C1 C6 C5 -112.0(3)
Li2 C1 C6 Li3 38.6(3)
Li2 C1 C7 C4 -163.2(2)
Li2 C8 C9 C10 -124.1(3)
Li2 C8 C9 Li1 29.7(3)
Li2 C8 C13 C12 122.8(2)
Li2 C8 C13 Li4 -52.4(2)
Li2 C8 C14 C11 -168.2(2)
Li2 C15 C16 C17 -150.5(2)
Li2 C15 C20 C19 -158.9(3)
Li2 C15 C20 Li4 34.5(3)
Li2 C15 C21 C18 135.4(2)
Li2 C15 C21 Li3 -50.9(2)
Li2 C16 C17 C18 -63.2(5)
Li3 C1 C2 C3 -171.4(3)
Li3 C1 C2 Li1 23.5(3)
Li3 C1 C6 C5 -150.6(2)
Li3 C1 C7 C4 142.0(2)
Li3 C1 C7 Li2 -54.9(2)
Li3 C15 C16 C17 -108.5(3)
Li3 C15 C16 Li2 42.0(3)
Li3 C15 C20 C19 110.9(3)
Li3 C15 C20 Li4 -55.6(2)
Li3 C15 C21 C18 -173.7(2)
Li3 C22 C23 C24 -116.9(3)
Li3 C22 C23 Li4 39.2(3)
Li3 C22 C27 C26 116.2(2)
Li3 C22 C27 Li1 -51.9(2)
Li3 C22 C28 C25 -170.1(2)
Li4 C8 C9 C10 150.2(2)
Li4 C8 C9 Li1 -55.9(2)
Li4 C8 C13 C12 175.2(2)
Li4 C8 C14 C11 -128.3(3)
Li4 C8 C14 Li2 39.9(3)
Li4 C15 C16 C17 159.5(2)
Li4 C15 C16 Li2 -50.0(2)
Li4 C15 C20 C19 166.5(2)
Li4 C15 C21 C18 -139.2(3)
Li4 C15 C21 Li3 34.5(3)
Li4 C22 C23 C24 -156.1(2)
Li4 C22 C27 C26 -159.6(3)
Li4 C22 C27 Li1 32.3(3)
Li4 C22 C28 C25 137.7(2)
Li4 C22 C28 Li3 -52.2(2)
Li4 C23 C24 C25 -56.2(6)

loop_
_exptl_oxdiff_crystal_face_indexfrac_h
_exptl_oxdiff_crystal_face_indexfrac_k
_exptl_oxdiff_crystal_face_indexfrac_l
_exptl_oxdiff_crystal_face_x
_exptl_oxdiff_crystal_face_y
_exptl_oxdiff_crystal_face_z
-4.4835 2.6451 4.8212 -0.0242 -0.1020 0.9945
4.3536 -2.1163 -5.2978 0.0002 0.0018 -1.0000
-1.4244 5.2119 -4.4265 -0.2332 -0.9723 -0.0159
-1.4205 4.3998 5.4746 -0.5327 -0.0420 0.8453
5.7598 3.3598 -0.8277 -0.8827 -0.0697 -0.4647
-6.0232 -2.4495 1.9381 0.7704 0.0609 0.6347
1.0000 6.0000 -4.0000 -0.5694 -0.8738 -0.1711
-2.0000 -4.0000 6.0000 0.3809 0.7924 0.5448
-4.0000 5.0000 2.0000 -0.2081 -0.5472 0.8048
-5.0000 3.0000 -3.0000 0.2926 -0.8382 0.3495
-5.0000 -1.0000 -5.0000 0.7879 -0.6184 -0.0246
-5.0000 -4.0000 -1.0000 0.9460 0.0190 0.1950
-4.0000 -5.0000 -2.0000 0.9913 0.0883 -0.0396
-4.0000 -4.0000 3.0000 0.6930 0.4200 0.4632
-1.0000 -6.0000 0.0000 0.7245 0.5301 -0.1927
1.0000 -6.0000 3.0000 0.4123 0.9026 -0.1111
5.0000 -4.0000 3.0000 -0.1882 0.9362 -0.3976
2.0000 -3.0000 7.0000 -0.1540 1.0098 0.3012
7.0000 -1.0000 2.0000 -0.6585 0.6712 -0.5357
5.0000 -0.0000 5.0000 -0.6834 0.7163 -0.0234

loop_
_twin_individual_id
_twin_individual_mass_fraction_refined
1 0.7641(17)
2 0.2359(17)
